data_7203700
loop_
_publ_author_name
'Petr \<St\<epni\<cka'
'Ivana C\'isa\<rov\'a'

_publ_section_title
;
 Preparation and hydrogen bonding in ferrocenecarboxamides substituted
 with 2-hydroxyethyl groups at the amide nitrogen atoms
;
_journal_issue 4
_journal_name_full CrystEngComm
_journal_page_first 37
_journal_paper_doi 10.1039/b417062h
_journal_volume 7
_journal_year 2005
_chemical_formula_moiety 'C15 H19 Fe N O3'
_chemical_formula_sum 'C15 H19 Fe N O3'
_chemical_formula_weight 317.16
_chemical_name_common 'N,N-bis(2-hydroxyethyl)ferrocene carboxamide'
_chemical_name_systematic
;
N,N-bis(2-hydroxyethyl)ferrocene carboxamide
;
_space_group_IT_number 14
_symmetry_cell_setting monoclinic
_symmetry_space_group_name_Hall '-P 2ybc'
_symmetry_space_group_name_H-M 'P 1 21/c 1'
_atom_sites_solution_hydrogens geom
_atom_sites_solution_primary direct
_atom_sites_solution_secondary difmap
_audit_creation_method SHELXL-97
_cell_angle_alpha 90.00
_cell_angle_beta 92.601(1)
_cell_angle_gamma 90.00
_cell_formula_units_Z 8
_cell_length_a 12.6970(2)
_cell_length_b 10.0170(2)
_cell_length_c 22.0150(3)
_cell_measurement_reflns_used 28879
_cell_measurement_temperature 150(2)
_cell_measurement_theta_max 27.48
_cell_measurement_theta_min 1.00
_cell_volume 2797.11(8)
_computing_cell_refinement 'HKL Scalepack (Otwinowski & Minor, 1997)'
_computing_data_collection 'Collect (Nonius BV, 1997-2000)'
_computing_data_reduction 'HKL Denzo and Scalepack (Otwinowski & Minor, 1997)'
_computing_molecular_graphics 'PLATON (Spek, 2001)'
_computing_structure_refinement 'SHELXL-97 (Sheldrick, 1997)'
_computing_structure_solution 'SIR97 (Altomare et al., 1994)'
_diffrn_ambient_temperature 150(2)
_diffrn_detector_area_resol_mean 9.091
_diffrn_measured_fraction_theta_full 0.995
_diffrn_measured_fraction_theta_max 0.995
_diffrn_measurement_device_type KappaCCD
_diffrn_measurement_method '\w and \p scans to fill the Ewald sphere'
_diffrn_radiation_monochromator 'horizontally mounted graphite crystal'
_diffrn_radiation_source 'fine-focus sealed tube'
_diffrn_radiation_type MoK\a
_diffrn_radiation_wavelength 0.71073
_diffrn_reflns_av_R_equivalents 0.0447
_diffrn_reflns_av_sigmaI/netI 0.0284
_diffrn_reflns_limit_h_max 16
_diffrn_reflns_limit_h_min -16
_diffrn_reflns_limit_k_max 13
_diffrn_reflns_limit_k_min -12
_diffrn_reflns_limit_l_max 28
_diffrn_reflns_limit_l_min -28
_diffrn_reflns_number 43350
_diffrn_reflns_theta_full 27.51
_diffrn_reflns_theta_max 27.51
_diffrn_reflns_theta_min 2.23
_diffrn_standards_number 0
_exptl_absorpt_coefficient_mu 1.084
_exptl_absorpt_correction_T_max 0.941
_exptl_absorpt_correction_T_min 0.832
_exptl_absorpt_correction_type multi-scan
_exptl_absorpt_process_details
;
SORTAV routine
Blessing, R. H. (1997). J. Appl. Cryst. 30, 421--426
;
_exptl_crystal_colour brown
_exptl_crystal_density_diffrn 1.506
_exptl_crystal_density_method 'not measured'
_exptl_crystal_description needle
_exptl_crystal_F_000 1328
_exptl_crystal_size_max 0.40
_exptl_crystal_size_mid 0.15
_exptl_crystal_size_min 0.06
_refine_diff_density_max 1.647
_refine_diff_density_min -0.613
_refine_diff_density_rms 0.086
_refine_ls_extinction_method none
_refine_ls_goodness_of_fit_ref 1.080
_refine_ls_hydrogen_treatment mixed
_refine_ls_matrix_type full
_refine_ls_number_parameters 388
_refine_ls_number_reflns 6401
_refine_ls_number_restraints 0
_refine_ls_restrained_S_all 1.080
_refine_ls_R_factor_all 0.0678
_refine_ls_R_factor_gt 0.0536
_refine_ls_shift/su_max 0.000
_refine_ls_shift/su_mean 0.000
_refine_ls_structure_factor_coef Fsqd
_refine_ls_weighting_details 'calc w=1/[\s^2^(Fo^2^)+(0.0414P)^2^+8.7975P] where P=(Fo^2^+2Fc^2^)/3'
_refine_ls_weighting_scheme calc
_refine_ls_wR_factor_gt 0.1343
_refine_ls_wR_factor_ref 0.1412
_reflns_number_gt 5154
_reflns_number_total 6401
_reflns_threshold_expression >2sigma(I)
_cod_data_source_file b417062h.txt
_cod_data_source_block ps1063
_cod_original_sg_symbol_H-M P21/c
_cod_database_code 7203700

loop_
_symmetry_equiv_pos_as_xyz
'x, y, z'
'-x, y+1/2, -z+1/2'
'-x, -y, -z'
'x, -y-1/2, z-1/2'

loop_
_atom_site_label
_atom_site_type_symbol
_atom_site_fract_x
_atom_site_fract_y
_atom_site_fract_z
_atom_site_U_iso_or_equiv
_atom_site_adp_type
_atom_site_occupancy
_atom_site_symmetry_multiplicity
_atom_site_calc_flag
_atom_site_refinement_flags
_atom_site_disorder_assembly
_atom_site_disorder_group
Fe1 Fe 0.62530(4) 0.01354(5) 0.15040(2) 0.02535(13) Uani 1 1 d . A .
N1 N 0.3736(3) 0.2408(3) 0.0816(2) 0.0626(13) Uani 1 1 d . . .
O1 O 0.3564(2) 0.0225(3) 0.10102(18) 0.0543(9) Uani 1 1 d . . .
O2 O 0.4960(3) 0.5742(3) 0.08881(19) 0.0684(11) Uani 1 1 d . A .
H91 H 0.4610 0.6528 0.0961 0.103 Uiso 1 1 d R . .
C1 C 0.5289(3) 0.0963(3) 0.08372(16) 0.0278(7) Uani 1 1 d . . .
C2 C 0.6176(3) 0.1811(4) 0.09822(17) 0.0327(8) Uani 1 1 d . A .
H2 H 0.6146 0.2682 0.1128 0.039 Uiso 1 1 calc R . .
C3 C 0.7107(3) 0.1091(5) 0.08649(19) 0.0433(10) Uani 1 1 d . . .
H3 H 0.7793 0.1409 0.0916 0.052 Uiso 1 1 calc R A .
C4 C 0.6811(3) -0.0194(5) 0.06575(17) 0.0452(11) Uani 1 1 d . A .
H4 H 0.7271 -0.0863 0.0546 0.054 Uiso 1 1 calc R . .
C5 C 0.5702(3) -0.0298(4) 0.06469(16) 0.0381(9) Uani 1 1 d . A .
H5 H 0.5309 -0.1049 0.0536 0.046 Uiso 1 1 calc R . .
C6 C 0.5364(3) -0.0277(5) 0.22275(18) 0.0465(10) Uani 1 1 d . . .
H6 H 0.4636 -0.0188 0.2236 0.056 Uiso 1 1 calc R A .
C7 C 0.6110(3) 0.0717(4) 0.23839(17) 0.0417(9) Uani 1 1 d . A .
H7 H 0.5961 0.1576 0.2515 0.050 Uiso 1 1 calc R . .
C8 C 0.7127(3) 0.0185(4) 0.23072(17) 0.0391(9) Uani 1 1 d . . .
H8 H 0.7763 0.0631 0.2376 0.047 Uiso 1 1 calc R A .
C9 C 0.7000(3) -0.1154(4) 0.21051(17) 0.0393(9) Uani 1 1 d . A .
H9 H 0.7542 -0.1742 0.2021 0.047 Uiso 1 1 calc R . .
C10 C 0.5915(3) -0.1438(4) 0.20544(18) 0.0431(9) Uani 1 1 d . A .
H10 H 0.5612 -0.2243 0.1930 0.052 Uiso 1 1 calc R . .
C11 C 0.4143(3) 0.1177(3) 0.0898(2) 0.0381(9) Uani 1 1 d . A .
C12 C 0.4266(3) 0.3604(4) 0.0610(2) 0.0411(10) Uani 1 1 d . A .
H12A H 0.3826 0.4034 0.0295 0.049 Uiso 1 1 calc R . .
H12B H 0.4923 0.3353 0.0434 0.049 Uiso 1 1 calc R . .
C13 C 0.4491(4) 0.4581(4) 0.1122(3) 0.0579(13) Uani 1 1 d . . .
H13A H 0.3841 0.4813 0.1311 0.070 Uiso 1 1 calc R A .
H13B H 0.4964 0.4177 0.1428 0.070 Uiso 1 1 calc R . .
C14A C 0.2651(7) 0.2636(8) 0.1142(5) 0.0326(16) Uani 0.50 1 d P A 1
H14A H 0.2569 0.2019 0.1476 0.039 Uiso 0.50 1 calc PR A 1
H14B H 0.2582 0.3545 0.1287 0.039 Uiso 0.50 1 calc PR A 1
C15A C 0.1894(7) 0.2343(7) 0.0619(4) 0.0344(16) Uani 0.50 1 d P A 1
H15A H 0.2058 0.2898 0.0275 0.041 Uiso 0.50 1 calc PR A 1
H15B H 0.1959 0.1416 0.0499 0.041 Uiso 0.50 1 calc PR A 1
O3A O 0.0839(4) 0.2603(5) 0.0791(3) 0.0478(16) Uani 0.50 1 d P A 1
H92A H 0.0857 0.3336 0.1107 0.072 Uiso 0.50 1 d PR A 1
C14B C 0.2571(5) 0.2477(6) 0.0713(3) 0.0189(12) Uani 0.50 1 d P A 2
H14C H 0.2303 0.1698 0.0495 0.023 Uiso 0.50 1 calc PR A 2
H14D H 0.2363 0.3274 0.0489 0.023 Uiso 0.50 1 calc PR A 2
C15B C 0.2184(6) 0.2516(7) 0.1361(4) 0.0262(14) Uani 0.50 1 d P A 2
H15C H 0.2370 0.1686 0.1567 0.031 Uiso 0.50 1 calc PR A 2
H15D H 0.2533 0.3239 0.1584 0.031 Uiso 0.50 1 calc PR A 2
O3B O 0.1074(4) 0.2701(4) 0.1363(2) 0.0279(10) Uani 0.50 1 d P A 2
H92B H 0.0854 0.3334 0.1102 0.042 Uiso 0.50 1 d PR A 2
Fe2 Fe 0.14477(4) 0.01712(5) 0.34941(2) 0.02448(13) Uani 1 1 d . . .
N2 N -0.0938(2) 0.2398(3) 0.42711(16) 0.0361(7) Uani 1 1 d . . .
O21 O -0.1100(2) 0.0204(2) 0.40828(15) 0.0406(7) Uani 1 1 d . . .
O22 O 0.0337(2) 0.5651(3) 0.40036(18) 0.0602(10) Uani 1 1 d . . .
H93 H -0.0063 0.6411 0.4017 0.090 Uiso 1 1 d R . .
O23 O -0.3693(2) 0.2683(3) 0.36408(16) 0.0498(8) Uani 1 1 d . . .
H94 H -0.3803 0.3667 0.3729 0.075 Uiso 1 1 d R . .
C21 C 0.0648(3) 0.1011(3) 0.41804(15) 0.0259(7) Uani 1 1 d . . .
C22 C 0.1472(3) 0.1876(3) 0.39971(16) 0.0290(7) Uani 1 1 d . . .
H22 H 0.1387 0.2738 0.3845 0.035 Uiso 1 1 calc R . .
C23 C 0.2444(3) 0.1189(4) 0.40875(17) 0.0349(8) Uani 1 1 d . . .
H23 H 0.3106 0.1525 0.4006 0.042 Uiso 1 1 calc R . .
C24 C 0.2238(3) -0.0083(4) 0.43196(16) 0.0366(9) Uani 1 1 d . . .
H24 H 0.2741 -0.0731 0.4420 0.044 Uiso 1 1 calc R . .
C25 C 0.1139(3) -0.0214(4) 0.43757(16) 0.0324(8) Uani 1 1 d . . .
H25 H 0.0793 -0.0965 0.4515 0.039 Uiso 1 1 calc R . .
C26 C 0.0388(4) -0.0305(5) 0.28057(19) 0.0490(11) Uani 1 1 d . . .
H26 H -0.0341 -0.0229 0.2818 0.059 Uiso 1 1 calc R . .
C27 C 0.1085(4) 0.0692(5) 0.26117(17) 0.0441(10) Uani 1 1 d . . .
H27 H 0.0896 0.1538 0.2472 0.053 Uiso 1 1 calc R . .
C28 C 0.2118(3) 0.0178(4) 0.26663(16) 0.0398(9) Uani 1 1 d . . .
H28 H 0.2730 0.0627 0.2571 0.048 Uiso 1 1 calc R . .
C29 C 0.2058(4) -0.1142(4) 0.28916(17) 0.0409(9) Uani 1 1 d . . .
H29 H 0.2625 -0.1713 0.2969 0.049 Uiso 1 1 calc R . .
C30 C 0.0997(4) -0.1443(4) 0.29775(19) 0.0467(10) Uani 1 1 d . . .
H30 H 0.0739 -0.2246 0.3122 0.056 Uiso 1 1 calc R . .
C31 C -0.0515(3) 0.1189(3) 0.41671(17) 0.0313(8) Uani 1 1 d . . .
C32 C -0.0368(3) 0.3629(3) 0.44041(18) 0.0332(8) Uani 1 1 d . . .
H32A H 0.0340 0.3413 0.4556 0.040 Uiso 1 1 calc R . .
H32B H -0.0716 0.4106 0.4722 0.040 Uiso 1 1 calc R . .
C33 C -0.0303(3) 0.4530(4) 0.3856(2) 0.0438(10) Uani 1 1 d . . .
H33A H -0.0006 0.4041 0.3524 0.053 Uiso 1 1 calc R . .
H33B H -0.1004 0.4826 0.3724 0.053 Uiso 1 1 calc R . .
C34 C -0.2114(3) 0.2473(4) 0.42769(19) 0.0399(9) Uani 1 1 d . . .
H34A H -0.2383 0.1712 0.4494 0.048 Uiso 1 1 calc R . .
H34B H -0.2322 0.3279 0.4484 0.048 Uiso 1 1 calc R . .
C35 C -0.2560(3) 0.2481(4) 0.3643(2) 0.0428(9) Uani 1 1 d . . .
H35A H -0.2237 0.3190 0.3416 0.051 Uiso 1 1 calc R . .
H35B H -0.2408 0.1638 0.3449 0.051 Uiso 1 1 calc R . .

loop_
_atom_site_aniso_label
_atom_site_aniso_U_11
_atom_site_aniso_U_22
_atom_site_aniso_U_33
_atom_site_aniso_U_23
_atom_site_aniso_U_13
_atom_site_aniso_U_12
Fe1 0.0233(2) 0.0269(3) 0.0259(2) 0.00033(19) 0.00170(18) 0.00401(19)
N1 0.0200(16) 0.0203(16) 0.148(4) 0.019(2) 0.012(2) 0.0031(13)
O1 0.0274(14) 0.0187(12) 0.116(3) 0.0138(15) -0.0117(16) -0.0018(11)
O2 0.058(2) 0.0327(16) 0.118(3) -0.0167(18) 0.043(2) -0.0179(15)
C1 0.0260(17) 0.0239(16) 0.0329(17) 0.0002(13) -0.0044(13) 0.0060(13)
C2 0.0249(17) 0.0303(18) 0.043(2) 0.0096(15) 0.0002(15) 0.0025(14)
C3 0.0276(19) 0.059(3) 0.044(2) 0.024(2) 0.0111(16) 0.0102(18)
C4 0.053(2) 0.057(3) 0.0275(18) 0.0109(18) 0.0121(17) 0.034(2)
C5 0.054(2) 0.0310(19) 0.0283(17) -0.0040(15) -0.0091(16) 0.0159(17)
C6 0.039(2) 0.066(3) 0.035(2) 0.004(2) 0.0140(17) 0.000(2)
C7 0.052(2) 0.045(2) 0.0284(19) -0.0069(16) 0.0045(17) 0.0079(19)
C8 0.042(2) 0.047(2) 0.0283(18) -0.0001(16) -0.0077(15) -0.0015(18)
C9 0.049(2) 0.039(2) 0.0297(18) 0.0089(16) -0.0013(16) 0.0099(18)
C10 0.054(3) 0.040(2) 0.035(2) 0.0062(17) 0.0042(18) -0.0105(19)
C11 0.0265(18) 0.0185(16) 0.069(3) 0.0020(17) -0.0052(17) 0.0025(14)
C12 0.0263(18) 0.0205(17) 0.076(3) 0.0115(18) -0.0044(18) 0.0001(14)
C13 0.070(3) 0.024(2) 0.083(3) -0.002(2) 0.037(3) 0.004(2)
C14A 0.033(5) 0.023(4) 0.041(5) 0.004(3) 0.003(4) 0.001(3)
C15A 0.044(5) 0.020(3) 0.040(4) 0.002(3) 0.006(4) 0.005(3)
O3A 0.028(3) 0.022(3) 0.094(5) -0.004(3) 0.001(3) 0.001(2)
C14B 0.012(3) 0.018(3) 0.026(4) 0.002(2) -0.008(3) 0.000(2)
C15B 0.025(4) 0.020(3) 0.034(4) 0.005(3) 0.009(3) 0.001(3)
O3B 0.023(2) 0.015(2) 0.047(3) 0.007(2) 0.009(2) 0.0020(17)
Fe2 0.0246(2) 0.0247(2) 0.0238(2) -0.00078(18) -0.00215(18) 0.00155(18)
N2 0.0264(15) 0.0201(14) 0.062(2) -0.0044(14) -0.0010(14) 0.0020(12)
O21 0.0287(13) 0.0183(12) 0.076(2) -0.0033(12) 0.0112(13) -0.0018(10)
O22 0.0424(17) 0.0351(16) 0.101(3) 0.0144(17) -0.0179(17) -0.0150(13)
O23 0.0342(15) 0.0307(14) 0.084(2) -0.0075(15) -0.0075(14) 0.0002(12)
C21 0.0273(17) 0.0216(15) 0.0290(16) 0.0003(13) 0.0031(13) 0.0043(13)
C22 0.0263(17) 0.0258(17) 0.0348(18) -0.0039(14) -0.0011(14) -0.0022(13)
C23 0.0244(17) 0.043(2) 0.0362(19) -0.0122(16) -0.0047(14) -0.0008(15)
C24 0.038(2) 0.046(2) 0.0250(16) -0.0057(15) -0.0071(14) 0.0189(17)
C25 0.043(2) 0.0269(17) 0.0276(17) 0.0048(14) 0.0050(14) 0.0086(15)
C26 0.040(2) 0.070(3) 0.036(2) -0.010(2) -0.0141(17) -0.002(2)
C27 0.058(3) 0.046(2) 0.0270(18) 0.0012(16) -0.0079(18) 0.010(2)
C28 0.047(2) 0.047(2) 0.0256(17) -0.0030(16) 0.0070(16) 0.0005(19)
C29 0.055(3) 0.040(2) 0.0271(18) -0.0086(16) -0.0008(17) 0.0142(19)
C30 0.062(3) 0.038(2) 0.040(2) -0.0101(18) -0.0068(19) -0.012(2)
C31 0.0321(18) 0.0196(16) 0.042(2) 0.0009(14) 0.0054(15) 0.0024(14)
C32 0.0290(18) 0.0202(16) 0.050(2) -0.0072(15) -0.0024(16) 0.0013(13)
C33 0.046(2) 0.0240(18) 0.059(3) 0.0025(17) -0.015(2) -0.0018(16)
C34 0.044(2) 0.0277(19) 0.047(2) -0.0048(16) -0.0013(18) 0.0041(16)
C35 0.046(2) 0.032(2) 0.051(2) -0.0003(18) 0.0115(19) 0.0031(17)

loop_
_atom_type_symbol
_atom_type_description
_atom_type_scat_dispersion_real
_atom_type_scat_dispersion_imag
_atom_type_scat_source
C C 0.0033 0.0016 'International Tables Vol C Tables 4.2.6.8 and 6.1.1.4'
H H 0.0000 0.0000 'International Tables Vol C Tables 4.2.6.8 and 6.1.1.4'
N N 0.0061 0.0033 'International Tables Vol C Tables 4.2.6.8 and 6.1.1.4'
O O 0.0106 0.0060 'International Tables Vol C Tables 4.2.6.8 and 6.1.1.4'
Fe Fe 0.3463 0.8444 'International Tables Vol C Tables 4.2.6.8 and 6.1.1.4'

loop_
_geom_angle_atom_site_label_1
_geom_angle_atom_site_label_2
_geom_angle_atom_site_label_3
_geom_angle
_geom_angle_site_symmetry_1
_geom_angle_site_symmetry_3
_geom_angle_publ_flag
C5 Fe1 C2 69.25(16) . . ?
C5 Fe1 C6 120.30(18) . . ?
C2 Fe1 C6 126.53(17) . . ?
C5 Fe1 C7 154.55(17) . . ?
C2 Fe1 C7 107.26(17) . . ?
C6 Fe1 C7 40.38(18) . . ?
C5 Fe1 C1 41.32(14) . . ?
C2 Fe1 C1 41.22(14) . . ?
C6 Fe1 C1 108.02(16) . . ?
C7 Fe1 C1 119.38(15) . . ?
C5 Fe1 C8 163.67(16) . . ?
C2 Fe1 C8 118.60(16) . . ?
C6 Fe1 C8 68.07(18) . . ?
C7 Fe1 C8 40.51(16) . . ?
C1 Fe1 C8 153.52(15) . . ?
C5 Fe1 C10 108.27(17) . . ?
C2 Fe1 C10 164.70(16) . . ?
C6 Fe1 C10 40.67(18) . . ?
C7 Fe1 C10 68.11(18) . . ?
C1 Fe1 C10 127.10(16) . . ?
C8 Fe1 C10 68.07(17) . . ?
C5 Fe1 C4 40.44(17) . . ?
C2 Fe1 C4 68.22(16) . . ?
C6 Fe1 C4 154.9(2) . . ?
C7 Fe1 C4 163.52(19) . . ?
C1 Fe1 C4 68.43(14) . . ?
C8 Fe1 C4 126.42(17) . . ?
C10 Fe1 C4 120.34(18) . . ?
C5 Fe1 C3 68.43(18) . . ?
C2 Fe1 C3 40.62(15) . . ?
C6 Fe1 C3 163.76(19) . . ?
C7 Fe1 C3 126.22(19) . . ?
C1 Fe1 C3 68.65(15) . . ?
C8 Fe1 C3 107.40(17) . . ?
C10 Fe1 C3 153.81(17) . . ?
C4 Fe1 C3 40.22(19) . . ?
C5 Fe1 C9 126.52(16) . . ?
C2 Fe1 C9 153.28(16) . . ?
C6 Fe1 C9 67.91(18) . . ?
C7 Fe1 C9 68.00(17) . . ?
C1 Fe1 C9 164.44(16) . . ?
C8 Fe1 C9 40.57(16) . . ?
C10 Fe1 C9 40.16(17) . . ?
C4 Fe1 C9 108.46(16) . . ?
C3 Fe1 C9 119.54(16) . . ?
C11 N1 C12 128.0(3) . . ?
C11 N1 C14B 115.9(4) . . ?
C12 N1 C14B 112.6(4) . . ?
C11 N1 C14A 113.9(4) . . ?
C12 N1 C14A 116.2(4) . . ?
C14B N1 C14A 36.0(4) . . ?
C13 O2 H91 115.1 . . ?
C2 C1 C5 107.0(3) . . ?
C2 C1 C11 131.1(3) . . ?
C5 C1 C11 121.7(3) . . ?
C2 C1 Fe1 69.05(19) . . ?
C5 C1 Fe1 68.82(19) . . ?
C11 C1 Fe1 123.5(3) . . ?
C3 C2 C1 108.0(3) . . ?
C3 C2 Fe1 70.3(2) . . ?
C1 C2 Fe1 69.74(19) . . ?
C3 C2 H2 126.0 . . ?
C1 C2 H2 126.0 . . ?
Fe1 C2 H2 125.5 . . ?
C4 C3 C2 108.1(4) . . ?
C4 C3 Fe1 69.8(2) . . ?
C2 C3 Fe1 69.0(2) . . ?
C4 C3 H3 125.9 . . ?
C2 C3 H3 125.9 . . ?
Fe1 C3 H3 126.8 . . ?
C5 C4 C3 108.9(3) . . ?
C5 C4 Fe1 69.0(2) . . ?
C3 C4 Fe1 69.9(2) . . ?
C5 C4 H4 125.5 . . ?
C3 C4 H4 125.5 . . ?
Fe1 C4 H4 127.1 . . ?
C4 C5 C1 107.9(4) . . ?
C4 C5 Fe1 70.6(2) . . ?
C1 C5 Fe1 69.9(2) . . ?
C4 C5 H5 126.1 . . ?
C1 C5 H5 126.1 . . ?
Fe1 C5 H5 125.1 . . ?
C7 C6 C10 108.2(4) . . ?
C7 C6 Fe1 69.9(2) . . ?
C10 C6 Fe1 70.0(2) . . ?
C7 C6 H6 125.9 . . ?
C10 C6 H6 125.9 . . ?
Fe1 C6 H6 125.7 . . ?
C6 C7 C8 108.2(4) . . ?
C6 C7 Fe1 69.7(2) . . ?
C8 C7 Fe1 70.0(2) . . ?
C6 C7 H7 125.9 . . ?
C8 C7 H7 125.9 . . ?
Fe1 C7 H7 126.0 . . ?
C7 C8 C9 107.6(4) . . ?
C7 C8 Fe1 69.5(2) . . ?
C9 C8 Fe1 69.9(2) . . ?
C7 C8 H8 126.2 . . ?
C9 C8 H8 126.2 . . ?
Fe1 C8 H8 125.9 . . ?
C10 C9 C8 108.2(4) . . ?
C10 C9 Fe1 69.7(2) . . ?
C8 C9 Fe1 69.5(2) . . ?
C10 C9 H9 125.9 . . ?
C8 C9 H9 125.9 . . ?
Fe1 C9 H9 126.5 . . ?
C9 C10 C6 107.8(4) . . ?
C9 C10 Fe1 70.1(2) . . ?
C6 C10 Fe1 69.3(2) . . ?
C9 C10 H10 126.1 . . ?
C6 C10 H10 126.1 . . ?
Fe1 C10 H10 126.0 . . ?
O1 C11 N1 120.4(3) . . ?
O1 C11 C1 120.1(3) . . ?
N1 C11 C1 119.5(3) . . ?
N1 C12 C13 112.0(4) . . ?
N1 C12 H12A 109.2 . . ?
C13 C12 H12A 109.2 . . ?
N1 C12 H12B 109.2 . . ?
C13 C12 H12B 109.2 . . ?
H12A C12 H12B 107.9 . . ?
O2 C13 C12 109.2(4) . . ?
O2 C13 H13A 109.8 . . ?
C12 C13 H13A 109.8 . . ?
O2 C13 H13B 109.8 . . ?
C12 C13 H13B 109.8 . . ?
H13A C13 H13B 108.3 . . ?
C15A C14A N1 99.4(7) . . ?
C15A C14A H14A 111.9 . . ?
N1 C14A H14A 111.9 . . ?
C15A C14A H14B 111.9 . . ?
N1 C14A H14B 111.9 . . ?
H14A C14A H14B 109.6 . . ?
O3A C15A C14A 109.7(7) . . ?
O3A C15A H15A 109.7 . . ?
C14A C15A H15A 109.7 . . ?
O3A C15A H15B 109.7 . . ?
C14A C15A H15B 109.7 . . ?
H15A C15A H15B 108.2 . . ?
C15A O3A H92A 108.7 . . ?
C15A O3A H92B 108.9 . . ?
H92A O3A H92B 0.4 . . ?
N1 C14B C15B 102.6(5) . . ?
N1 C14B H14C 111.3 . . ?
C15B C14B H14C 111.3 . . ?
N1 C14B H14D 111.3 . . ?
C15B C14B H14D 111.3 . . ?
H14C C14B H14D 109.2 . . ?
O3B C15B C14B 111.4(6) . . ?
O3B C15B H15C 109.3 . . ?
C14B C15B H15C 109.3 . . ?
O3B C15B H15D 109.3 . . ?
C14B C15B H15D 109.3 . . ?
H15C C15B H15D 108.0 . . ?
C15B O3B H92A 111.9 . . ?
C15B O3B H92B 111.9 . . ?
H92A O3B H92B 0.6 . . ?
C25 Fe2 C22 68.83(14) . . ?
C25 Fe2 C26 121.05(18) . . ?
C22 Fe2 C26 126.49(17) . . ?
C25 Fe2 C21 41.20(13) . . ?
C22 Fe2 C21 41.12(13) . . ?
C26 Fe2 C21 108.26(17) . . ?
C25 Fe2 C30 108.65(17) . . ?
C22 Fe2 C30 164.58(17) . . ?
C26 Fe2 C30 40.71(19) . . ?
C21 Fe2 C30 127.06(17) . . ?
C25 Fe2 C27 155.57(17) . . ?
C22 Fe2 C27 107.49(16) . . ?
C26 Fe2 C27 40.53(18) . . ?
C21 Fe2 C27 120.05(15) . . ?
C30 Fe2 C27 68.13(18) . . ?
C25 Fe2 C29 126.29(15) . . ?
C22 Fe2 C29 153.61(16) . . ?
C26 Fe2 C29 67.90(18) . . ?
C21 Fe2 C29 164.06(16) . . ?
C30 Fe2 C29 40.06(18) . . ?
C27 Fe2 C29 67.86(16) . . ?
C25 Fe2 C28 163.02(16) . . ?
C22 Fe2 C28 119.01(16) . . ?
C26 Fe2 C28 68.03(18) . . ?
C21 Fe2 C28 154.08(15) . . ?
C30 Fe2 C28 67.93(18) . . ?
C27 Fe2 C28 40.29(17) . . ?
C29 Fe2 C28 40.49(16) . . ?
C25 Fe2 C23 68.04(16) . . ?
C22 Fe2 C23 40.67(14) . . ?
C26 Fe2 C23 163.53(19) . . ?
C21 Fe2 C23 68.66(14) . . ?
C30 Fe2 C23 153.86(17) . . ?
C27 Fe2 C23 125.82(18) . . ?
C29 Fe2 C23 119.51(16) . . ?
C28 Fe2 C23 107.25(16) . . ?
C25 Fe2 C24 40.46(15) . . ?
C22 Fe2 C24 68.11(15) . . ?
C26 Fe2 C24 155.51(19) . . ?
C21 Fe2 C24 68.60(14) . . ?
C30 Fe2 C24 120.54(17) . . ?
C27 Fe2 C24 162.49(18) . . ?
C29 Fe2 C24 108.07(15) . . ?
C28 Fe2 C24 125.64(16) . . ?
C23 Fe2 C24 39.97(16) . . ?
C31 N2 C32 126.7(3) . . ?
C31 N2 C34 116.9(3) . . ?
C32 N2 C34 116.3(3) . . ?
C33 O22 H93 110.7 . . ?
C35 O23 H94 106.2 . . ?
C22 C21 C25 106.8(3) . . ?
C22 C21 C31 131.4(3) . . ?
C25 C21 C31 121.8(3) . . ?
C22 C21 Fe2 69.26(19) . . ?
C25 C21 Fe2 69.20(19) . . ?
C31 C21 Fe2 124.2(2) . . ?
C23 C22 C21 108.0(3) . . ?
C23 C22 Fe2 70.2(2) . . ?
C21 C22 Fe2 69.62(19) . . ?
C23 C22 H22 126.0 . . ?
C21 C22 H22 126.0 . . ?
Fe2 C22 H22 125.8 . . ?
C24 C23 C22 108.5(3) . . ?
C24 C23 Fe2 70.1(2) . . ?
C22 C23 Fe2 69.15(19) . . ?
C24 C23 H23 125.8 . . ?
C22 C23 H23 125.8 . . ?
Fe2 C23 H23 126.5 . . ?
C23 C24 C25 108.5(3) . . ?
C23 C24 Fe2 69.9(2) . . ?
C25 C24 Fe2 69.1(2) . . ?
C23 C24 H24 125.7 . . ?
C25 C24 H24 125.7 . . ?
Fe2 C24 H24 126.8 . . ?
C24 C25 C21 108.2(3) . . ?
C24 C25 Fe2 70.4(2) . . ?
C21 C25 Fe2 69.60(19) . . ?
C24 C25 H25 125.9 . . ?
C21 C25 H25 125.9 . . ?
Fe2 C25 H25 125.6 . . ?
C27 C26 C30 107.8(4) . . ?
C27 C26 Fe2 70.0(2) . . ?
C30 C26 Fe2 69.9(2) . . ?
C27 C26 H26 126.1 . . ?
C30 C26 H26 126.1 . . ?
Fe2 C26 H26 125.7 . . ?
C28 C27 C26 108.1(4) . . ?
C28 C27 Fe2 69.9(2) . . ?
C26 C27 Fe2 69.5(2) . . ?
C28 C27 H27 126.0 . . ?
C26 C27 H27 126.0 . . ?
Fe2 C27 H27 126.2 . . ?
C27 C28 C29 107.8(4) . . ?
C27 C28 Fe2 69.8(2) . . ?
C29 C28 Fe2 69.7(2) . . ?
C27 C28 H28 126.1 . . ?
C29 C28 H28 126.1 . . ?
Fe2 C28 H28 126.0 . . ?
C30 C29 C28 108.4(4) . . ?
C30 C29 Fe2 69.9(2) . . ?
C28 C29 Fe2 69.8(2) . . ?
C30 C29 H29 125.8 . . ?
C28 C29 H29 125.8 . . ?
Fe2 C29 H29 126.1 . . ?
C29 C30 C26 107.9(4) . . ?
C29 C30 Fe2 70.0(2) . . ?
C26 C30 Fe2 69.4(2) . . ?
C29 C30 H30 126.1 . . ?
C26 C30 H30 126.1 . . ?
Fe2 C30 H30 126.1 . . ?
O21 C31 N2 119.8(3) . . ?
O21 C31 C21 119.6(3) . . ?
N2 C31 C21 120.5(3) . . ?
N2 C32 C33 113.0(3) . . ?
N2 C32 H32A 109.0 . . ?
C33 C32 H32A 109.0 . . ?
N2 C32 H32B 109.0 . . ?
C33 C32 H32B 109.0 . . ?
H32A C32 H32B 107.8 . . ?
O22 C33 C32 110.0(3) . . ?
O22 C33 H33A 109.7 . . ?
C32 C33 H33A 109.7 . . ?
O22 C33 H33B 109.7 . . ?
C32 C33 H33B 109.7 . . ?
H33A C33 H33B 108.2 . . ?
C35 C34 N2 109.3(3) . . ?
C35 C34 H34A 109.8 . . ?
N2 C34 H34A 109.8 . . ?
C35 C34 H34B 109.8 . . ?
N2 C34 H34B 109.8 . . ?
H34A C34 H34B 108.3 . . ?
O23 C35 C34 109.9(3) . . ?
O23 C35 H35A 109.7 . . ?
C34 C35 H35A 109.7 . . ?
O23 C35 H35B 109.7 . . ?
C34 C35 H35B 109.7 . . ?
H35A C35 H35B 108.2 . . ?

loop_
_geom_bond_atom_site_label_1
_geom_bond_atom_site_label_2
_geom_bond_distance
_geom_bond_site_symmetry_2
_geom_bond_publ_flag
Fe1 C5 2.029(4) . ?
Fe1 C2 2.034(4) . ?
Fe1 C6 2.036(4) . ?
Fe1 C7 2.039(4) . ?
Fe1 C1 2.043(3) . ?
Fe1 C8 2.045(4) . ?
Fe1 C10 2.045(4) . ?
Fe1 C4 2.050(4) . ?
Fe1 C3 2.051(4) . ?
Fe1 C9 2.051(4) . ?
N1 C11 1.346(5) . ?
N1 C12 1.457(5) . ?
N1 C14B 1.488(7) . ?
N1 C14A 1.599(10) . ?
O1 C11 1.236(5) . ?
O2 C13 1.414(5) . ?
O2 H91 0.9218 . ?
C1 C2 1.435(5) . ?
C1 C5 1.437(5) . ?
C1 C11 1.483(5) . ?
C2 C3 1.418(5) . ?
C2 H2 0.9300 . ?
C3 C4 1.410(7) . ?
C3 H3 0.9300 . ?
C4 C5 1.410(6) . ?
C4 H4 0.9300 . ?
C5 H5 0.9300 . ?
C6 C7 1.406(6) . ?
C6 C10 1.418(6) . ?
C6 H6 0.9300 . ?
C7 C8 1.414(6) . ?
C7 H7 0.9300 . ?
C8 C9 1.420(6) . ?
C8 H8 0.9300 . ?
C9 C10 1.407(6) . ?
C9 H9 0.9300 . ?
C10 H10 0.9300 . ?
C12 C13 1.510(6) . ?
C12 H12A 0.9700 . ?
C12 H12B 0.9700 . ?
C13 H13A 0.9700 . ?
C13 H13B 0.9700 . ?
C14A C15A 1.495(11) . ?
C14A H14A 0.9700 . ?
C14A H14B 0.9700 . ?
C15A O3A 1.433(10) . ?
C15A H15A 0.9700 . ?
C15A H15B 0.9700 . ?
O3A H92A 1.0111 . ?
O3A H92B 1.0024 . ?
C14B C15B 1.531(10) . ?
C14B H14C 0.9700 . ?
C14B H14D 0.9700 . ?
C15B O3B 1.422(9) . ?
C15B H15C 0.9700 . ?
C15B H15D 0.9700 . ?
O3B H92A 0.8845 . ?
O3B H92B 0.8907 . ?
Fe2 C25 2.034(3) . ?
Fe2 C22 2.035(3) . ?
Fe2 C26 2.037(4) . ?
Fe2 C21 2.040(3) . ?
Fe2 C30 2.043(4) . ?
Fe2 C27 2.043(4) . ?
Fe2 C29 2.045(4) . ?
Fe2 C28 2.046(4) . ?
Fe2 C23 2.049(3) . ?
Fe2 C24 2.052(3) . ?
N2 C31 1.349(4) . ?
N2 C32 1.453(4) . ?
N2 C34 1.496(5) . ?
O21 C31 1.244(4) . ?
O22 C33 1.415(5) . ?
O22 H93 0.9161 . ?
O23 C35 1.453(5) . ?
O23 H94 1.0156 . ?
C21 C22 1.431(5) . ?
C21 C25 1.434(5) . ?
C21 C31 1.486(5) . ?
C22 C23 1.419(5) . ?
C22 H22 0.9300 . ?
C23 C24 1.401(6) . ?
C23 H23 0.9300 . ?
C24 C25 1.413(5) . ?
C24 H24 0.9300 . ?
C25 H25 0.9300 . ?
C26 C27 1.414(7) . ?
C26 C30 1.420(6) . ?
C26 H26 0.9300 . ?
C27 C28 1.408(6) . ?
C27 H27 0.9300 . ?
C28 C29 1.416(6) . ?
C28 H28 0.9300 . ?
C29 C30 1.400(6) . ?
C29 H29 0.9300 . ?
C30 H30 0.9300 . ?
C32 C33 1.513(6) . ?
C32 H32A 0.9700 . ?
C32 H32B 0.9700 . ?
C33 H33A 0.9700 . ?
C33 H33B 0.9700 . ?
C34 C35 1.481(6) . ?
C34 H34A 0.9700 . ?
C34 H34B 0.9700 . ?
C35 H35A 0.9700 . ?
C35 H35B 0.9700 . ?
